data_4103978
loop_
_publ_author_name
'Gilles Lemi\`ere'
'Vincent Gandon'
'Kevin Cariou'
'Alexandra Hours'
'Takahide Fukuyama'
'Anne-Lise Dhimane'
'Louis Fensterbank'
'Max Malacria'

_publ_section_title
;
 Generation and Trapping of Cyclopentenylidene Gold Species: Four Pathways
 to Polycyclic Compounds
;
_journal_name_full 'Journal of the American Chemical Society'
_journal_page_first 2993
_journal_page_last 3006
_journal_paper_doi 10.1021/ja808872u
_journal_volume 131
_journal_year 2009
_chemical_formula_sum 'C19 H21 N O4'
_space_group_IT_number 14
_symmetry_cell_setting monoclinic
_symmetry_Int_Tables_number 14
_symmetry_space_group_name_Hall '-P 2yn'
_symmetry_space_group_name_H-M 'P 1 21/n 1'
_cell_angle_alpha 90.00
_cell_angle_beta 91.015(12)
_cell_angle_gamma 90.00
_cell_formula_units_Z 4
_cell_length_a 11.2235(19)
_cell_length_b 7.0509(4)
_cell_length_c 22.370(3)
_cell_volume 1770.0(4)
_cod_data_source_file ja808872u_si_003.cif
_cod_data_source_block gl606
_cod_original_cell_volume 1769.99
_cod_original_sg_symbol_H-M 'P 21/n'
_cod_database_code 4103978

loop_
_symmetry_equiv_pos_site_id
_symmetry_equiv_pos_as_xyz
1 x,y,z
2 1/2-x,1/2+y,1/2-z
3 -x,-y,-z
4 1/2+x,1/2-y,1/2+z

loop_
_atom_site_label
_atom_site_type_symbol
_atom_site_fract_x
_atom_site_fract_y
_atom_site_fract_z
O1 O 0.80121(12) 0.98502(16) 0.06387(6)
O2 O 0.72879(12) 1.25178(18) 0.02019(6)
O3 O 0.46340(15) 0.4111(2) -0.11977(8)
O4 O 0.4129(2) 0.6507(3) -0.17339(10)
N1 N 0.46585(16) 0.5804(3) -0.13085(9)
C1 C 0.86899(17) 1.0884(2) 0.10719(9)
C2 C 0.96832(17) 1.2175(2) 0.09053(9)
H2 H 1.0180 1.1879 0.0562
C3 C 0.96097(18) 1.4193(2) 0.11376(9)
H3 H 0.8828 1.4553 0.1290
C4 C 1.02970(19) 1.5805(3) 0.08539(10)
H4A H 0.9760 1.6520 0.0595
H4B H 1.0917 1.5276 0.0607
C5 C 1.0872(2) 1.7168(3) 0.13154(11)
H5A H 1.1016 1.8375 0.1122
H5B H 1.0309 1.7388 0.1632
C6 C 1.2042(2) 1.6466(3) 0.15953(11)
H6A H 1.2359 1.7465 0.1850
H6B H 1.2604 1.6274 0.1277
C7 C 1.19889(19) 1.4635(3) 0.19654(10)
H7A H 1.1438 1.4820 0.2289
H7B H 1.2770 1.4398 0.2142
C8 C 1.15986(17) 1.2870(2) 0.16046(9)
H8A H 1.1978 1.2902 0.1218
H8B H 1.1879 1.1744 0.1813
C9 C 1.02627(16) 1.2717(2) 0.15070(8)
C10 C 0.95248(17) 1.1707(3) 0.19900(9)
H10A H 1.0022 1.0842 0.2221
H10B H 0.9180 1.2626 0.2260
C11 C 0.85519(16) 1.0629(2) 0.16530(9)
C12 C 0.76348(18) 0.9440(3) 0.19599(10)
H12A H 0.7156 0.8788 0.1665
H12B H 0.7135 1.0243 0.2195
H12C H 0.8027 0.8532 0.2215
C13 C 0.73482(16) 1.0807(3) 0.02290(8)
C14 C 0.66846(15) 0.9457(2) -0.01759(8)
C15 C 0.66674(15) 0.7504(2) -0.00674(8)
H15 H 0.7104 0.7004 0.0253
C16 C 0.59977(16) 0.6303(2) -0.04377(9)
H16 H 0.5974 0.5004 -0.0366
C17 C 0.53701(16) 0.7092(2) -0.09136(9)
C18 C 0.53795(17) 0.9018(3) -0.10370(9)
H18 H 0.4955 0.9506 -0.1363
C19 C 0.60387(17) 1.0202(3) -0.06615(9)
H19 H 0.6051 1.1501 -0.0734
